data_7051262
loop_
_publ_author_name
'Ma, Bao-Qing'
'Zhang, Da-Shun'
'Gao, Song'
'Jin, Tian-Zhu'
'Yan, Chun-Hua'

_publ_section_title
;
 The formation of Gd4O4 cubane cluster controlled by L-valine
;
_journal_issue 5
_journal_name_full 'New Journal of Chemistry'
_journal_page_first 251
_journal_paper_doi 10.1039/a910181k
_journal_volume 24
_journal_year 2000
_chemical_formula_sum 'C30 H99 Cl5 Gd4 N6 O52'
_chemical_formula_weight 2182.40
_chemical_name_systematic
; 
 ? 
;
_space_group_IT_number 4
_symmetry_cell_setting monoclinic
_symmetry_space_group_name_Hall 'P 2yb'
_symmetry_space_group_name_H-M 'P 1 21 1'
_atom_sites_solution_hydrogens geom
_atom_sites_solution_primary direct
_atom_sites_solution_secondary difmap
_audit_creation_method SHELXL-97
_cell_angle_alpha 90.00
_cell_angle_beta 118.9664(15)
_cell_angle_gamma 90.00
_cell_formula_units_Z 2
_cell_length_a 13.3492(7)
_cell_length_b 25.9398(13)
_cell_length_c 13.5326(8)
_cell_measurement_temperature 293(2)
_cell_volume 4099.8(4)
_computing_cell_refinement 'Denzo Scalepack'
_computing_data_collection 'Kappa CCD'
_computing_data_reduction 'Denzo Maxus'
_computing_molecular_graphics 'Siemens SHELXTL (1990)'
_computing_publication_material 'Siemens SHELXL-97'
_computing_structure_refinement 'SHELXL-97 (Sheldrick, 1997)'
_computing_structure_solution 'SHELXS-97 (Sheldrick, 1990)'
_diffrn_ambient_temperature 293(2)
_diffrn_detector_area_resol_mean 0.71
_diffrn_measured_fraction_theta_full 0.982
_diffrn_measured_fraction_theta_max 0.982
_diffrn_measurement_device_type 'Nonius Kappa CCD'
_diffrn_measurement_method CCD
_diffrn_radiation_monochromator graphite
_diffrn_radiation_source 'fine-focus sealed tube'
_diffrn_radiation_type MoK\a
_diffrn_radiation_wavelength 0.71073
_diffrn_reflns_av_R_equivalents 0.0000
_diffrn_reflns_av_sigmaI/netI 0.0622
_diffrn_reflns_limit_h_max 17
_diffrn_reflns_limit_h_min 0
_diffrn_reflns_limit_k_max 34
_diffrn_reflns_limit_k_min 0
_diffrn_reflns_limit_l_max 15
_diffrn_reflns_limit_l_min -17
_diffrn_reflns_number 9821
_diffrn_reflns_theta_full 27.89
_diffrn_reflns_theta_max 27.89
_diffrn_reflns_theta_min 3.40
_exptl_absorpt_coefficient_mu 3.454
_exptl_absorpt_correction_T_max 0.766
_exptl_absorpt_correction_T_min 0.553
_exptl_absorpt_correction_type empirical
_exptl_crystal_colour colorless
_exptl_crystal_density_diffrn 1.768
_exptl_crystal_density_method 'not measured'
_exptl_crystal_description prismatic
_exptl_crystal_F_000 2156
_exptl_crystal_size_max 0.20
_exptl_crystal_size_mid 0.12
_exptl_crystal_size_min 0.08
_refine_diff_density_max 1.391
_refine_diff_density_min -1.288
_refine_diff_density_rms 0.228
_refine_ls_abs_structure_details 'Flack H D (1983), Acta Cryst. A39, 876-881'
_refine_ls_abs_structure_Flack 0.00
_refine_ls_extinction_method none
_refine_ls_goodness_of_fit_ref 1.065
_refine_ls_hydrogen_treatment mixed
_refine_ls_matrix_type full
_refine_ls_number_parameters 754
_refine_ls_number_reflns 9821
_refine_ls_number_restraints 65
_refine_ls_restrained_S_all 1.063
_refine_ls_R_factor_all 0.1156
_refine_ls_R_factor_gt 0.0769
_refine_ls_shift/su_max 0.065
_refine_ls_shift/su_mean 0.005
_refine_ls_structure_factor_coef Fsqd
_refine_ls_weighting_details 'calc w=1/[\s^2^(Fo^2^)+(0.0848P)^2^+53.0068P] where P=(Fo^2^+2Fc^2^)/3'
_refine_ls_weighting_scheme calc
_refine_ls_wR_factor_gt 0.1873
_refine_ls_wR_factor_ref 0.2174
_reflns_number_gt 7020
_reflns_number_total 9821
_reflns_threshold_expression >2sigma(I)
_cod_data_source_file a910181k.txt
_cod_data_source_block 1
_cod_depositor_comments
;
The following automatic conversions were performed:
'_symmetry_cell_setting' value 'Monoclinic' changed to 'monoclinic'
according to '/home/saulius/struct/CIF-dictionaries/cif_core.dic'
dictionary named 'cif_core.dic' version 2.4.1 from
2010-06-29.

'_exptl_absorpt_correction_type' value 'Empirical' changed to
'empirical' according to
'/home/saulius/struct/CIF-dictionaries/cif_core.dic' dictionary named
'cif_core.dic' version 2.4.1 from 2010-06-29.

Automatic conversion script
Id: cif_fix_enum 1527 2010-12-29 10:47:43Z saulius 
;
_cod_original_sg_symbol_H-M P2(1)
_cod_database_code 7051262

loop_
_symmetry_equiv_pos_as_xyz
'x, y, z'
'-x, y+1/2, -z'

loop_
_atom_site_label
_atom_site_type_symbol
_atom_site_fract_x
_atom_site_fract_y
_atom_site_fract_z
_atom_site_U_iso_or_equiv
_atom_site_adp_type
_atom_site_occupancy
_atom_site_symmetry_multiplicity
_atom_site_calc_flag
_atom_site_refinement_flags
_atom_site_disorder_assembly
_atom_site_disorder_group
Gd1 Gd 0.10388(3) 0.447855(16) 1.16046(4) 0.05039(12) Uani 1 1 d . . .
Gd2 Gd -0.07768(3) 0.331664(16) 1.13161(4) 0.05134(12) Uani 1 1 d . . .
Gd3 Gd 0.25275(3) 0.315118(17) 1.26123(3) 0.04730(12) Uani 1 1 d . . .
Gd4 Gd 0.07038(4) 0.344529(17) 0.94667(3) 0.05180(13) Uani 1 1 d . . .
Cl1 Cl -0.0943(3) 0.52548(13) -0.3245(3) 0.1136(18) Uani 1 1 d D . .
Cl2 Cl 0.1882(3) 0.39286(14) 0.5876(3) 0.1199(14) Uani 1 1 d D . .
Cl3 Cl -0.2424(3) 0.32104(15) 0.4844(3) 0.1056(14) Uani 1 1 d D . .
Cl4 Cl -0.0054(3) 0.14563(13) 1.0314(3) 0.1104(15) Uani 1 1 d D . .
Cl5 Cl 0.3937(3) 0.01657(15) 0.1204(3) 0.1078(15) Uani 1 1 d D . .
O1 O 0.1051(4) 0.3693(2) 1.2548(4) 0.0492(17) Uani 1 1 d . . .
O2 O 0.2088(5) 0.3802(2) 1.1240(5) 0.0520(18) Uani 1 1 d . . .
O3 O 0.0719(4) 0.2964(2) 1.0982(5) 0.0459(18) Uani 1 1 d . . .
O4 O -0.0295(5) 0.3904(2) 1.0240(5) 0.0526(19) Uani 1 1 d . . .
O5 O 0.1457(6) 0.4807(4) 1.0241(6) 0.092(3) Uani 1 1 d . . .
O6 O 0.1532(5) 0.4207(3) 0.9082(6) 0.070(2) Uani 1 1 d . . .
O7 O 0.3518(5) 0.3772(3) 1.4010(5) 0.072(3) Uani 1 1 d . . .
O8 O 0.2722(5) 0.4536(3) 1.3410(5) 0.067(2) Uani 1 1 d . . .
O9 O -0.0112(5) 0.2611(3) 1.2596(5) 0.063(2) Uani 1 1 d . . .
O10 O 0.1788(6) 0.2571(3) 1.3385(5) 0.068(2) Uani 1 1 d . . .
O11 O -0.0943(7) 0.2931(3) 0.8544(6) 0.080(3) Uani 1 1 d . . .
O12 O -0.1700(6) 0.2813(3) 0.9676(7) 0.083(3) Uani 1 1 d . . .
O13 O 0.1929(6) 0.2731(3) 0.9775(6) 0.088(3) Uani 1 1 d . . .
O14 O 0.2908(5) 0.2510(3) 1.1583(5) 0.064(2) Uani 1 1 d . . .
O15 O -0.0286(5) 0.4609(3) 1.2184(6) 0.087(2) Uani 1 1 d . . .
O16 O -0.1013(6) 0.3909(3) 1.2630(7) 0.093(3) Uani 1 1 d . . .
O17 O -0.0844(8) 0.3934(4) 0.7896(7) 0.099(4) Uani 1 1 d . . .
O18 O 0.1466(9) 0.5374(3) 1.2053(9) 0.119(4) Uani 1 1 d . . .
O19 O -0.2572(6) 0.3813(3) 1.0030(7) 0.086(3) Uani 1 1 d . . .
O20 O -0.2372(6) 0.2974(3) 1.1512(8) 0.101(3) Uani 1 1 d . . .
O21 O 0.4416(6) 0.3357(4) 1.2704(7) 0.104(3) Uani 1 1 d . . .
O22 O 0.0838(9) 0.3234(3) 0.7774(6) 0.113(4) Uani 1 1 d . . .
O23 O 0.4037(7) 0.2617(5) 1.4108(8) 0.115(4) Uani 1 1 d . . .
O24 O -0.0572(6) 0.4991(3) 1.0102(7) 0.084(3) Uani 1 1 d . . .
O25 O -0.017(2) 0.2133(13) -0.2425(17) 0.350(19) Uani 1 1 d . . .
O26 O -0.2295(10) 0.2207(5) 1.2973(10) 0.140(5) Uani 1 1 d . . .
O27 O 0.2876(19) 0.1437(8) 1.331(3) 0.381(17) Uani 1 1 d . . .
O28 O -0.4318(11) 0.1571(6) -0.570(2) 0.369(13) Uani 1 1 d . . .
O29 O -0.4346(9) 0.1238(3) -0.4283(11) 0.143(5) Uani 1 1 d . . .
O30 O -0.1160(10) 0.1086(5) -0.4358(12) 0.368(5) Uani 1 1 d . . .
O31 O 0.1919(6) 0.5680(5) -0.4171(8) 0.160(4) Uani 1 1 d . . .
O32 O 0.4552(6) 0.3633(3) 1.0081(8) 0.105(3) Uani 1 1 d . . .
O111 O -0.1935(5) 0.5585(3) -0.3843(7) 0.206(7) Uiso 1 1 d D . .
O112 O -0.0760(6) 0.5095(4) -0.2146(4) 0.175(6) Uiso 1 1 d D . .
O113 O 0.0086(4) 0.5538(3) -0.3104(7) 0.223(8) Uiso 1 1 d D . .
O114 O -0.1081(8) 0.4796(2) -0.3942(6) 0.201(7) Uiso 1 1 d D . .
O121 O 0.1349(8) 0.4096(4) 0.4703(4) 0.243(9) Uiso 1 1 d D . .
O122 O 0.2281(7) 0.3399(2) 0.5990(8) 0.294(12) Uiso 1 1 d D . .
O123 O 0.2863(5) 0.4273(3) 0.6556(7) 0.218(8) Uiso 1 1 d D . .
O124 O 0.1067(4) 0.3980(4) 0.6302(5) 0.174(6) Uiso 1 1 d D . .
O131 O -0.2291(6) 0.3315(4) 0.3847(4) 0.416(10) Uiso 1 1 d D . .
O132 O -0.1703(8) 0.3564(3) 0.5757(6) 0.416(10) Uiso 1 1 d D . .
O133 O -0.3614(4) 0.3245(5) 0.4571(8) 0.416(10) Uiso 1 1 d D . .
O134 O -0.1999(8) 0.2678(2) 0.5224(9) 0.416(10) Uiso 1 1 d D . .
O141 O 0.0769(6) 0.1050(2) 1.0853(8) 0.320(14) Uiso 1 1 d D . .
O142 O -0.0868(4) 0.1498(4) 1.0752(5) 0.250(10) Uiso 1 1 d D . .
O143 O 0.0504(6) 0.1958(2) 1.0451(8) 0.224(8) Uiso 1 1 d D . .
O144 O -0.0734(9) 0.1356(4) 0.9080(4) 0.41(2) Uiso 1 1 d D . .
O151 O 0.4081(6) 0.0584(2) 0.0546(5) 0.215(8) Uiso 1 1 d D . .
O152 O 0.2814(5) -0.0076(3) 0.0527(8) 0.259(10) Uiso 1 1 d D . .
O153 O 0.4828(5) -0.0224(3) 0.1489(9) 0.41(2) Uiso 1 1 d D . .
O154 O 0.4007(7) 0.0382(4) 0.2232(4) 0.288(12) Uiso 1 1 d D . .
N1 N 0.2781(10) 0.4801(5) 0.8473(9) 0.133(4) Uani 1 1 d . . .
N2 N 0.3940(10) 0.4958(4) 1.5524(8) 0.101(4) Uani 1 1 d . . .
N3 N -0.0340(11) 0.1663(3) 1.3054(11) 0.114(6) Uani 1 1 d . . .
N4 N -0.2150(12) 0.2227(6) 0.7038(11) 0.133(6) Uani 1 1 d . . .
N5 N 0.3240(12) 0.1544(4) 1.1116(10) 0.114(5) Uani 1 1 d . . .
N6 N -0.1172(9) 0.4297(6) 1.4278(9) 0.129(5) Uani 1 1 d . . .
C11 C 0.1700(9) 0.4628(5) 0.9548(10) 0.086(4) Uani 1 1 d . . .
C12 C 0.2209(10) 0.5089(6) 0.9068(10) 0.088(4) Uani 1 1 d . . .
H12E H 0.1558 0.5284 0.8495 0.106 Uiso 1 1 calc R . .
C13 C 0.3003(10) 0.5447(3) 0.9863(8) 0.244(10) Uani 1 1 d D . .
C14 C 0.3449(11) 0.5890(4) 0.9440(9) 0.391(17) Uiso 1 1 d D . .
H14E H 0.2822 0.6045 0.8791 0.587 Uiso 1 1 calc R . .
H14F H 0.3998 0.5761 0.9237 0.587 Uiso 1 1 calc R . .
H14G H 0.3806 0.6144 1.0026 0.587 Uiso 1 1 calc R . .
C15 C 0.373(2) 0.5120(4) 1.0886(8) 0.391(17) Uiso 1 1 d D . .
H15E H 0.3260 0.4869 1.0985 0.587 Uiso 1 1 calc R . .
H15F H 0.4093 0.5335 1.1544 0.587 Uiso 1 1 calc R . .
H15G H 0.4310 0.4947 1.0780 0.587 Uiso 1 1 calc R . .
C21 C 0.3432(8) 0.4245(3) 1.4141(8) 0.058(3) Uani 1 1 d . . .
C22 C 0.4313(8) 0.4469(6) 1.5268(8) 0.107(4) Uani 1 1 d . . .
H22B H 0.4279 0.4232 1.5814 0.129 Uiso 1 1 calc R . .
C23 C 0.5445(13) 0.4301(10) 1.5269(17) 0.223(9) Uani 1 1 d . . .
H23B H 0.5503 0.3966 1.4966 0.267 Uiso 1 1 calc R . .
C24 C 0.5322(14) 0.4793(11) 1.462(2) 0.278(13) Uani 1 1 d . . .
H24B H 0.5952 0.4824 1.4472 0.417 Uiso 1 1 calc R . .
H24C H 0.5320 0.5082 1.5064 0.417 Uiso 1 1 calc R . .
H24D H 0.4616 0.4785 1.3923 0.417 Uiso 1 1 calc R . .
C25 C 0.632(3) 0.4463(12) 1.650(2) 0.275(16) Uani 1 1 d . . .
H25A H 0.6436 0.4181 1.7004 0.413 Uiso 1 1 calc R . .
H25B H 0.6029 0.4755 1.6716 0.413 Uiso 1 1 calc R . .
H25C H 0.7036 0.4552 1.6537 0.413 Uiso 1 1 calc R . .
C31 C 0.0828(8) 0.2383(3) 1.3182(8) 0.060(3) Uani 1 1 d . . .
C32 C 0.0826(11) 0.1898(4) 1.3650(10) 0.090(5) Uani 1 1 d . . .
H32A H 0.1335 0.1674 1.3511 0.108 Uiso 1 1 calc R . .
C33 C 0.1394(5) 0.1954(4) 1.5047(8) 0.130(7) Uani 1 1 d D . .
H33A H 0.1268 0.1613 1.5281 0.156 Uiso 1 1 calc R . .
C34 C 0.2687(5) 0.1981(8) 1.5548(12) 0.285(14) Uani 1 1 d D . .
H34A H 0.3036 0.2012 1.6354 0.428 Uiso 1 1 calc R . .
H34B H 0.2884 0.2276 1.5247 0.428 Uiso 1 1 calc R . .
H34C H 0.2956 0.1674 1.5358 0.428 Uiso 1 1 calc R . .
C35 C 0.0694(6) 0.2314(5) 1.5371(9) 0.188(10) Uani 1 1 d D . .
H35A H 0.1035 0.2329 1.6178 0.281 Uiso 1 1 calc R . .
H35B H -0.0074 0.2186 1.5058 0.281 Uiso 1 1 calc R . .
H35C H 0.0681 0.2653 1.5079 0.281 Uiso 1 1 calc R . .
C41 C -0.1642(9) 0.2721(4) 0.8794(10) 0.072(4) Uani 1 1 d . . .
C42 C -0.2572(7) 0.2359(4) 0.7970(14) 0.138(7) Uani 1 1 d D . .
H42A H -0.2634 0.2048 0.8346 0.165 Uiso 1 1 calc R . .
C43 C -0.3733(7) 0.2627(3) 0.7289(6) 0.272(13) Uani 1 1 d D . .
H43A H -0.4137 0.2350 0.6750 0.327 Uiso 1 1 calc R . .
C44 C -0.4350(16) 0.3083(3) 0.6532(8) 0.319(15) Uani 1 1 d D . .
H44A H -0.5147 0.3071 0.6324 0.478 Uiso 1 1 calc R . .
H44B H -0.4272 0.3069 0.5863 0.478 Uiso 1 1 calc R . .
H44C H -0.4021 0.3399 0.6929 0.478 Uiso 1 1 calc R . .
C45 C -0.3910(11) 0.2438(5) 0.8258(6) 0.29(2) Uani 1 1 d D . .
H45A H -0.4655 0.2541 0.8128 0.442 Uiso 1 1 calc R . .
H45B H -0.3336 0.2585 0.8954 0.442 Uiso 1 1 calc R . .
H45C H -0.3852 0.2069 0.8302 0.442 Uiso 1 1 calc R . .
C51 C 0.2479(8) 0.2431(4) 1.0572(8) 0.064(3) Uani 1 1 d . . .
C52 C 0.2795(11) 0.1928(6) 1.0188(10) 0.103(5) Uani 1 1 d . . .
H52A H 0.2056 0.1785 0.9627 0.124 Uiso 1 1 calc R . .
C53 C 0.3465(7) 0.1974(4) 0.9561(9) 0.126(5) Uani 1 1 d D . .
H53A H 0.3122 0.2248 0.8995 0.151 Uiso 1 1 calc R . .
C54 C 0.4729(17) 0.2129(11) 1.0416(18) 0.223(12) Uani 1 1 d . . .
H54A H 0.4727 0.2413 1.0871 0.335 Uiso 1 1 calc R . .
H54B H 0.5118 0.2229 1.0007 0.335 Uiso 1 1 calc R . .
H54C H 0.5116 0.1841 1.0894 0.335 Uiso 1 1 calc R . .
C55 C 0.3943(11) 0.1560(5) 0.9099(11) 0.397(16) Uani 1 1 d D . .
H55A H 0.3321 0.1378 0.8495 0.596 Uiso 1 1 calc R . .
H55B H 0.4401 0.1322 0.9691 0.596 Uiso 1 1 calc R . .
H55C H 0.4406 0.1719 0.8821 0.596 Uiso 1 1 calc R . .
C61 C -0.0758(7) 0.4360(5) 1.2658(8) 0.077(4) Uani 1 1 d . . .
C62 C -0.0981(8) 0.4722(5) 1.3509(9) 0.084(4) Uani 1 1 d . . .
H62A H -0.0343 0.4956 1.3952 0.101 Uiso 1 1 calc R . .
C63 C -0.2192(8) 0.5021(4) 1.2785(5) 0.142(7) Uani 1 1 d D . .
H63A H -0.2825 0.4779 1.2595 0.170 Uiso 1 1 calc R . .
C64 C -0.2236(9) 0.5446(4) 1.3534(6) 0.181(9) Uani 1 1 d D . .
H64A H -0.2953 0.5625 1.3142 0.271 Uiso 1 1 calc R . .
H64B H -0.1619 0.5683 1.3717 0.271 Uiso 1 1 calc R . .
H64C H -0.2164 0.5298 1.4216 0.271 Uiso 1 1 calc R . .
C65 C -0.2002(9) 0.5083(9) 1.1783(6) 0.391(17) Uiso 1 1 d D . .
H65A H -0.2656 0.5248 1.1181 0.587 Uiso 1 1 calc R . .
H65B H -0.1896 0.4750 1.1538 0.587 Uiso 1 1 calc R . .
H65C H -0.1334 0.5290 1.1992 0.587 Uiso 1 1 calc R . .

loop_
_atom_site_aniso_label
_atom_site_aniso_U_11
_atom_site_aniso_U_22
_atom_site_aniso_U_33
_atom_site_aniso_U_23
_atom_site_aniso_U_13
_atom_site_aniso_U_12
Gd1 0.05200(15) 0.03453(19) 0.06966(19) 0.00009(18) 0.03342(12) -0.00151(17)
Gd2 0.04511(15) 0.0386(2) 0.0690(2) 0.00600(17) 0.02659(13) -0.00067(16)
Gd3 0.04425(15) 0.0452(2) 0.04652(16) -0.00075(17) 0.01727(12) 0.00612(16)
Gd4 0.05799(19) 0.0447(2) 0.04642(17) 0.00246(17) 0.02031(14) -0.00213(18)
Cl1 0.119(3) 0.075(2) 0.096(2) 0.0105(19) 0.011(2) 0.001(2)
Cl2 0.179(2) 0.101(3) 0.1213(16) -0.0192(18) 0.1051(13) -0.023(2)
Cl3 0.1002(18) 0.108(3) 0.1007(18) 0.007(2) 0.0426(14) -0.015(2)
Cl4 0.139(2) 0.072(2) 0.130(2) -0.0203(18) 0.0726(17) -0.0189(19)
Cl5 0.0992(18) 0.113(3) 0.114(2) -0.004(2) 0.0534(15) 0.009(2)
O1 0.055(2) 0.044(3) 0.055(2) 0.006(2) 0.0324(18) 0.003(2)
O2 0.063(2) 0.041(3) 0.062(3) -0.018(2) 0.0376(18) -0.020(2)
O3 0.042(2) 0.031(3) 0.053(3) 0.009(2) 0.015(2) 0.001(2)
O4 0.049(2) 0.045(3) 0.062(3) 0.008(3) 0.025(2) -0.007(2)
O5 0.118(3) 0.100(6) 0.102(3) 0.018(4) 0.088(2) 0.019(4)
O6 0.072(3) 0.060(4) 0.079(3) -0.004(3) 0.037(2) -0.032(3)
O7 0.046(3) 0.095(5) 0.061(3) -0.016(4) 0.014(3) 0.004(3)
O8 0.067(3) 0.060(4) 0.063(3) -0.018(3) 0.024(2) -0.007(3)
O9 0.068(3) 0.058(4) 0.064(3) 0.008(3) 0.033(2) 0.003(3)
O10 0.084(3) 0.059(4) 0.063(3) 0.019(3) 0.038(2) -0.003(3)
O11 0.081(4) 0.064(4) 0.056(4) -0.005(3) 0.002(3) -0.029(4)
O12 0.069(4) 0.084(5) 0.074(4) -0.008(4) 0.016(3) -0.018(4)
O13 0.104(3) 0.093(5) 0.092(3) 0.029(4) 0.068(2) 0.049(4)
O14 0.079(3) 0.053(3) 0.056(3) -0.005(3) 0.030(2) 0.028(3)
O15 0.107(3) 0.063(4) 0.137(4) 0.032(3) 0.097(2) 0.042(3)
O16 0.091(3) 0.064(4) 0.157(5) -0.040(4) 0.086(3) -0.025(3)
O17 0.092(5) 0.097(6) 0.069(4) 0.030(4) 0.007(4) -0.009(5)
O18 0.168(7) 0.032(4) 0.162(7) -0.013(4) 0.085(5) -0.030(4)
O19 0.057(3) 0.075(5) 0.121(5) 0.008(4) 0.039(3) 0.007(4)
O20 0.068(4) 0.082(5) 0.147(6) 0.039(5) 0.048(4) 0.005(4)
O21 0.084(4) 0.118(7) 0.121(5) -0.026(5) 0.058(3) -0.004(5)
O22 0.214(7) 0.062(5) 0.066(3) -0.001(4) 0.071(4) 0.009(6)
O23 0.066(4) 0.159(9) 0.094(6) 0.021(6) 0.018(4) 0.042(5)
O24 0.095(4) 0.042(4) 0.129(5) 0.021(3) 0.066(3) 0.005(3)
O25 0.39(3) 0.43(4) 0.167(14) 0.04(2) 0.093(16) -0.08(3)
O26 0.177(8) 0.088(7) 0.168(7) 0.028(6) 0.095(6) 0.009(7)
O27 0.312(17) 0.179(13) 0.71(3) 0.217(17) 0.291(18) 0.115(14)
O28 0.087(7) 0.251(10) 0.61(3) 0.284(12) 0.042(12) 0.086(7)
O29 0.107(6) 0.060(4) 0.232(9) -0.086(5) 0.057(6) -0.025(4)
O30 0.564(6) 0.091(7) 0.846(9) -0.137(6) 0.656(4) -0.086(6)
O31 0.109(3) 0.212(9) 0.205(5) -0.088(5) 0.112(3) 0.020(5)
O32 0.085(3) 0.047(3) 0.208(6) 0.064(4) 0.090(3) 0.027(3)
N1 0.197(7) 0.118(9) 0.138(5) 0.041(5) 0.123(4) -0.017(7)
N2 0.162(8) 0.061(5) 0.076(4) -0.045(4) 0.055(5) -0.031(6)
N3 0.150(8) 0.026(4) 0.147(9) 0.002(5) 0.056(7) -0.024(5)
N4 0.151(9) 0.133(11) 0.116(7) -0.042(8) 0.067(6) -0.039(9)
N5 0.181(9) 0.036(5) 0.137(7) 0.008(5) 0.087(6) 0.006(6)
N6 0.145(5) 0.143(12) 0.163(6) 0.016(7) 0.126(3) 0.028(7)
C11 0.054(5) 0.094(8) 0.090(6) 0.030(6) 0.020(4) -0.014(5)
C12 0.089(6) 0.093(9) 0.091(6) 0.015(6) 0.050(4) -0.013(6)
C13 0.357(16) 0.220(15) 0.156(13) -0.023(12) 0.126(11) -0.198(12)
C21 0.086(4) 0.020(4) 0.082(4) -0.004(3) 0.052(3) 0.003(4)
C22 0.066(4) 0.196(11) 0.062(4) -0.084(5) 0.034(3) -0.068(6)
C23 0.072(8) 0.34(2) 0.208(12) 0.171(12) 0.032(8) -0.031(11)
C24 0.112(8) 0.40(2) 0.30(2) -0.199(19) 0.080(12) -0.179(10)
C25 0.49(3) 0.15(2) 0.299(19) -0.048(19) 0.277(17) -0.03(3)
C31 0.085(5) 0.025(4) 0.080(4) 0.015(3) 0.048(3) 0.006(4)
C32 0.125(8) 0.029(5) 0.109(7) 0.021(5) 0.052(6) -0.005(5)
C33 0.180(12) 0.098(10) 0.123(8) 0.056(8) 0.082(8) 0.038(10)
C34 0.24(2) 0.32(2) 0.117(13) 0.107(14) -0.052(15) -0.159(18)
C35 0.207(13) 0.28(3) 0.113(7) -0.080(11) 0.107(7) -0.037(17)
C41 0.063(5) 0.045(5) 0.083(6) 0.010(5) 0.016(5) -0.010(5)
C42 0.138(8) 0.097(7) 0.139(12) -0.034(8) 0.036(8) -0.096(6)
C43 0.138(12) 0.31(3) 0.178(17) -0.084(16) -0.072(12) -0.097(14)
C44 0.51(2) 0.107(16) 0.55(3) 0.033(17) 0.428(16) 0.091(16)
C45 0.52(4) 0.21(3) 0.190(16) -0.084(18) 0.202(18) -0.09(3)
C51 0.074(5) 0.048(5) 0.065(5) 0.000(4) 0.030(4) 0.021(4)
C52 0.105(7) 0.108(9) 0.093(6) -0.040(6) 0.045(5) 0.013(7)
C53 0.104(6) 0.109(9) 0.203(8) -0.082(7) 0.105(5) -0.023(6)
C54 0.273(14) 0.21(2) 0.272(16) -0.011(17) 0.199(10) -0.085(16)
C55 0.89(3) 0.22(3) 0.288(11) -0.124(14) 0.446(12) -0.15(3)
C61 0.059(3) 0.103(9) 0.089(5) -0.004(6) 0.052(3) 0.011(5)
C62 0.099(4) 0.068(7) 0.123(5) 0.004(5) 0.084(3) -0.012(5)
C63 0.154(8) 0.148(13) 0.149(10) 0.039(10) 0.093(7) 0.087(8)
C64 0.294(16) 0.109(12) 0.187(12) 0.039(11) 0.155(10) 0.089(12)

loop_
_atom_type_symbol
_atom_type_description
_atom_type_scat_dispersion_real
_atom_type_scat_dispersion_imag
_atom_type_scat_source
C C 0.0033 0.0016 'International Tables Vol C Tables 4.2.6.8 and 6.1.1.4'
H H 0.0000 0.0000 'International Tables Vol C Tables 4.2.6.8 and 6.1.1.4'
N N 0.0061 0.0033 'International Tables Vol C Tables 4.2.6.8 and 6.1.1.4'
O O 0.0106 0.0060 'International Tables Vol C Tables 4.2.6.8 and 6.1.1.4'
Cl Cl 0.1484 0.1585 'International Tables Vol C Tables 4.2.6.8 and 6.1.1.4'
Gd Gd -0.1653 3.9035 'International Tables Vol C Tables 4.2.6.8 and 6.1.1.4'

loop_
_geom_angle_atom_site_label_1
_geom_angle_atom_site_label_2
_geom_angle_atom_site_label_3
_geom_angle
_geom_angle_site_symmetry_1
_geom_angle_site_symmetry_3
_geom_angle_publ_flag
O15 Gd1 O5 137.8(3) . . ?
O15 Gd1 O4 86.9(2) . . ?
O5 Gd1 O4 89.4(3) . . ?
O15 Gd1 O8 98.1(3) . . ?
O5 Gd1 O8 108.6(3) . . ?
O4 Gd1 O8 144.6(2) . . ?
O15 Gd1 O18 84.2(4) . . ?
O5 Gd1 O18 74.2(4) . . ?
O4 Gd1 O18 143.4(3) . . ?
O8 Gd1 O18 72.0(3) . . ?
O15 Gd1 O1 75.5(2) . . ?
O5 Gd1 O1 142.0(3) . . ?
O4 Gd1 O1 71.93(19) . . ?
O8 Gd1 O1 75.5(2) . . ?
O18 Gd1 O1 138.4(3) . . ?
O15 Gd1 O2 142.4(2) . . ?
O5 Gd1 O2 73.9(3) . . ?
O4 Gd1 O2 71.2(2) . . ?
O8 Gd1 O2 84.5(2) . . ?
O18 Gd1 O2 131.2(3) . . ?
O1 Gd1 O2 68.9(2) . . ?
O15 Gd1 O24 72.3(3) . . ?
O5 Gd1 O24 66.7(3) . . ?
O4 Gd1 O24 71.1(2) . . ?
O8 Gd1 O24 143.9(2) . . ?
O18 Gd1 O24 72.4(3) . . ?
O1 Gd1 O24 131.5(2) . . ?
O2 Gd1 O24 124.6(3) . . ?
O15 Gd1 Gd2 65.62(19) . . ?
O5 Gd1 Gd2 126.8(2) . . ?
O4 Gd1 Gd2 38.15(16) . . ?
O8 Gd1 Gd2 113.25(19) . . ?
O18 Gd1 Gd2 149.7(3) . . ?
O1 Gd1 Gd2 38.22(11) . . ?
O2 Gd1 Gd2 78.87(15) . . ?
O24 Gd1 Gd2 94.81(18) . . ?
O15 Gd1 Gd4 122.71(17) . . ?
O5 Gd1 Gd4 69.0(2) . . ?
O4 Gd1 Gd4 36.65(17) . . ?
O8 Gd1 Gd4 121.76(19) . . ?
O18 Gd1 Gd4 143.1(3) . . ?
O1 Gd1 Gd4 76.97(15) . . ?
O2 Gd1 Gd4 37.61(11) . . ?
O24 Gd1 Gd4 91.0(2) . . ?
Gd2 Gd1 Gd4 61.657(13) . . ?
O15 Gd1 Gd3 111.20(19) . . ?
O5 Gd1 Gd3 108.9(2) . . ?
O4 Gd1 Gd3 77.25(14) . . ?
O8 Gd1 Gd3 68.19(18) . . ?
O18 Gd1 Gd3 138.8(2) . . ?
O1 Gd1 Gd3 35.80(16) . . ?
O2 Gd1 Gd3 35.50(15) . . ?
O24 Gd1 Gd3 147.96(17) . . ?
Gd2 Gd1 Gd3 61.350(12) . . ?
Gd4 Gd1 Gd3 59.593(11) . . ?
O12 Gd2 O9 95.8(3) . . ?
O12 Gd2 O1 140.9(3) . . ?
O9 Gd2 O1 84.9(2) . . ?
O12 Gd2 O4 87.2(3) . . ?
O9 Gd2 O4 144.6(2) . . ?
O1 Gd2 O4 71.47(19) . . ?
O12 Gd2 O3 73.5(3) . . ?
O9 Gd2 O3 78.2(2) . . ?
O1 Gd2 O3 68.4(2) . . ?
O4 Gd2 O3 68.9(2) . . ?
O12 Gd2 O20 79.3(3) . . ?
O9 Gd2 O20 71.2(3) . . ?
O1 Gd2 O20 136.2(3) . . ?
O4 Gd2 O20 143.3(2) . . ?
O3 Gd2 O20 136.3(3) . . ?
O12 Gd2 O16 146.3(3) . . ?
O9 Gd2 O16 95.0(3) . . ?
O1 Gd2 O16 71.9(2) . . ?
O4 Gd2 O16 101.9(3) . . ?
O3 Gd2 O16 140.1(2) . . ?
O20 Gd2 O16 74.2(3) . . ?
O12 Gd2 O19 75.2(3) . . ?
O9 Gd2 O19 142.1(3) . . ?
O1 Gd2 O19 125.3(2) . . ?
O4 Gd2 O19 72.7(3) . . ?
O3 Gd2 O19 130.9(3) . . ?
O20 Gd2 O19 70.9(3) . . ?
O16 Gd2 O19 76.8(3) . . ?
O12 Gd2 Gd1 124.1(2) . . ?
O9 Gd2 Gd1 123.08(15) . . ?
O1 Gd2 Gd1 38.31(14) . . ?
O4 Gd2 Gd1 37.56(13) . . ?
O3 Gd2 Gd1 77.01(13) . . ?
O20 Gd2 Gd1 146.3(2) . . ?
O16 Gd2 Gd1 74.3(2) . . ?
O19 Gd2 Gd1 90.7(2) . . ?
O12 Gd2 Gd4 68.7(2) . . ?
O9 Gd2 Gd4 114.1(2) . . ?
O1 Gd2 Gd4 75.46(16) . . ?
O4 Gd2 Gd4 35.38(16) . . ?
O3 Gd2 Gd4 36.07(14) . . ?
O20 Gd2 Gd4 147.7(2) . . ?
O16 Gd2 Gd4 133.6(2) . . ?
O19 Gd2 Gd4 97.0(2) . . ?
Gd1 Gd2 Gd4 59.685(13) . . ?
O12 Gd2 Gd3 109.0(2) . . ?
O9 Gd2 Gd3 69.24(18) . . ?
O1 Gd2 Gd3 35.28(15) . . ?
O4 Gd2 Gd3 76.45(13) . . ?
O3 Gd2 Gd3 35.92(12) . . ?
O20 Gd2 Gd3 140.18(19) . . ?
O16 Gd2 Gd3 104.72(15) . . ?
O19 Gd2 Gd3 148.7(2) . . ?
Gd1 Gd2 Gd3 60.722(11) . . ?
Gd4 Gd2 Gd3 58.777(12) . . ?
O10 Gd3 O7 106.3(3) . . ?
O10 Gd3 O2 145.4(2) . . ?
O7 Gd3 O2 88.4(2) . . ?
O10 Gd3 O14 93.9(3) . . ?
O7 Gd3 O14 139.2(2) . . ?
O2 Gd3 O14 94.7(2) . . ?
O10 Gd3 O1 82.7(2) . . ?
O7 Gd3 O1 76.0(2) . . ?
O2 Gd3 O1 70.4(2) . . ?
O14 Gd3 O1 142.88(18) . . ?
O10 Gd3 O3 79.9(2) . . ?
O7 Gd3 O3 143.4(2) . . ?
O2 Gd3 O3 70.51(19) . . ?
O14 Gd3 O3 74.1(2) . . ?
O1 Gd3 O3 68.93(19) . . ?
O10 Gd3 O23 67.8(3) . . ?
O7 Gd3 O23 78.9(3) . . ?
O2 Gd3 O23 146.7(3) . . ?
O14 Gd3 O23 76.5(3) . . ?
O1 Gd3 O23 133.6(3) . . ?
O3 Gd3 O23 134.1(3) . . ?
O10 Gd3 O21 138.8(3) . . ?
O7 Gd3 O21 69.8(3) . . ?
O2 Gd3 O21 75.5(3) . . ?
O14 Gd3 O21 71.6(3) . . ?
O1 Gd3 O21 131.7(3) . . ?
O3 Gd3 O21 128.6(3) . . ?
O23 Gd3 O21 71.3(4) . . ?
O10 Gd3 Gd4 116.95(14) . . ?
O7 Gd3 Gd4 124.59(19) . . ?
O2 Gd3 Gd4 36.87(13) . . ?
O14 Gd3 Gd4 71.85(13) . . ?
O1 Gd3 Gd4 76.86(13) . . ?
O3 Gd3 Gd4 37.12(16) . . ?
O23 Gd3 Gd4 148.2(3) . . ?
O21 Gd3 Gd4 95.4(2) . . ?
O10 Gd3 Gd1 118.63(19) . . ?
O7 Gd3 Gd1 70.51(17) . . ?
O2 Gd3 Gd1 36.87(17) . . ?
O14 Gd3 Gd1 129.33(15) . . ?
O1 Gd3 Gd1 36.04(16) . . ?
O3 Gd3 Gd1 74.97(13) . . ?
O23 Gd3 Gd1 149.4(3) . . ?
O21 Gd3 Gd1 99.2(3) . . ?
Gd4 Gd3 Gd1 59.291(11) . . ?
O10 Gd3 Gd2 68.72(16) . . ?
O7 Gd3 Gd2 111.10(18) . . ?
O2 Gd3 Gd2 76.82(15) . . ?
O14 Gd3 Gd2 109.24(15) . . ?
O1 Gd3 Gd2 35.44(13) . . ?
O3 Gd3 Gd2 36.37(16) . . ?
O23 Gd3 Gd2 136.4(3) . . ?
O21 Gd3 Gd2 152.2(2) . . ?
Gd4 Gd3 Gd2 60.359(12) . . ?
Gd1 Gd3 Gd2 57.927(11) . . ?
O11 Gd4 O13 92.2(3) . . ?
O11 Gd4 O4 86.5(3) . . ?
O13 Gd4 O4 143.2(3) . . ?
O11 Gd4 O2 145.3(3) . . ?
O13 Gd4 O2 89.6(2) . . ?
O4 Gd4 O2 72.0(2) . . ?
O11 Gd4 O3 77.1(2) . . ?
O13 Gd4 O3 73.9(3) . . ?
O4 Gd4 O3 70.0(2) . . ?
O2 Gd4 O3 70.2(2) . . ?
O11 Gd4 O6 138.7(2) . . ?
O13 Gd4 O6 109.0(3) . . ?
O4 Gd4 O6 95.6(3) . . ?
O2 Gd4 O6 72.0(2) . . ?
O3 Gd4 O6 142.1(2) . . ?
O11 Gd4 O22 81.3(3) . . ?
O13 Gd4 O22 68.4(3) . . ?
O4 Gd4 O22 146.8(2) . . ?
O2 Gd4 O22 130.9(3) . . ?
O3 Gd4 O22 135.4(3) . . ?
O6 Gd4 O22 74.6(3) . . ?
O11 Gd4 O17 70.0(3) . . ?
O13 Gd4 O17 140.2(3) . . ?
O4 Gd4 O17 73.1(3) . . ?
O2 Gd4 O17 125.5(3) . . ?
O3 Gd4 O17 131.3(3) . . ?
O6 Gd4 O17 71.3(3) . . ?
O22 Gd4 O17 73.7(3) . . ?
O11 Gd4 Gd1 122.6(2) . . ?
O13 Gd4 Gd1 126.81(17) . . ?
O4 Gd4 Gd1 36.57(13) . . ?
O2 Gd4 Gd1 38.49(15) . . ?
O3 Gd4 Gd1 76.52(14) . . ?
O6 Gd4 Gd1 72.15(19) . . ?
O22 Gd4 Gd1 146.6(2) . . ?
O17 Gd4 Gd1 92.0(2) . . ?
O11 Gd4 Gd3 113.99(19) . . ?
O13 Gd4 Gd3 68.58(18) . . ?
O4 Gd4 Gd3 78.46(12) . . ?
O2 Gd4 Gd3 36.31(15) . . ?
O3 Gd4 Gd3 37.29(12) . . ?
O6 Gd4 Gd3 106.81(14) . . ?
O22 Gd4 Gd3 134.7(2) . . ?
O17 Gd4 Gd3 151.0(2) . . ?
Gd1 Gd4 Gd3 61.116(12) . . ?
O11 Gd4 Gd2 69.9(2) . . ?
O13 Gd4 Gd2 110.0(2) . . ?
O4 Gd4 Gd2 35.85(16) . . ?
O2 Gd4 Gd2 76.94(17) . . ?
O3 Gd4 Gd2 36.69(15) . . ?
O6 Gd4 Gd2 129.2(2) . . ?
O22 Gd4 Gd2 151.2(2) . . ?
O17 Gd4 Gd2 97.1(3) . . ?
Gd1 Gd4 Gd2 58.658(13) . . ?
Gd3 Gd4 Gd2 60.864(12) . . ?
O112 Cl1 O111 113.3(6) . . ?
O112 Cl1 O114 109.5(5) . . ?
O111 Cl1 O114 108.8(5) . . ?
O112 Cl1 O113 108.9(5) . . ?
O111 Cl1 O113 108.6(5) . . ?
O114 Cl1 O113 107.6(6) . . ?
O122 Cl2 O121 110.9(6) . . ?
O122 Cl2 O124 110.4(6) . . ?
O121 Cl2 O124 109.8(5) . . ?
O122 Cl2 O123 109.6(5) . . ?
O121 Cl2 O123 108.5(6) . . ?
O124 Cl2 O123 107.7(5) . . ?
O133 Cl3 O132 111.6(6) . . ?
O133 Cl3 O131 111.1(5) . . ?
O132 Cl3 O131 109.7(6) . . ?
O133 Cl3 O134 109.4(7) . . ?
O132 Cl3 O134 107.7(5) . . ?
O131 Cl3 O134 107.1(7) . . ?
O141 Cl4 O143 111.6(4) . . ?
O141 Cl4 O142 112.4(6) . . ?
O143 Cl4 O142 108.3(6) . . ?
O141 Cl4 O144 110.0(6) . . ?
O143 Cl4 O144 107.0(6) . . ?
O142 Cl4 O144 107.3(5) . . ?
O154 Cl5 O153 110.2(5) . . ?
O154 Cl5 O152 109.5(6) . . ?
O153 Cl5 O152 108.9(5) . . ?
O154 Cl5 O151 109.0(5) . . ?
O153 Cl5 O151 110.0(6) . . ?
O152 Cl5 O151 109.2(5) . . ?
Gd3 O1 Gd2 109.3(2) . . ?
Gd3 O1 Gd1 108.2(3) . . ?
Gd2 O1 Gd1 103.48(18) . . ?
Gd3 O2 Gd4 106.8(2) . . ?
Gd3 O2 Gd1 107.6(3) . . ?
Gd4 O2 Gd1 103.90(19) . . ?
Gd4 O3 Gd3 105.6(2) . . ?
Gd4 O3 Gd2 107.24(19) . . ?
Gd3 O3 Gd2 107.7(2) . . ?
Gd1 O4 Gd4 106.8(2) . . ?
Gd1 O4 Gd2 104.3(2) . . ?
Gd4 O4 Gd2 108.8(2) . . ?
C11 O5 Gd1 136.2(9) . . ?
C11 O6 Gd4 126.9(9) . . ?
C21 O7 Gd3 137.1(5) . . ?
C21 O8 Gd1 138.9(6) . . ?
C31 O9 Gd2 136.7(7) . . ?
C31 O10 Gd3 139.4(6) . . ?
C41 O11 Gd4 136.7(7) . . ?
C41 O12 Gd2 139.4(8) . . ?
C51 O13 Gd4 135.3(8) . . ?
C51 O14 Gd3 131.2(6) . . ?
C61 O15 Gd1 139.0(7) . . ?
C61 O16 Gd2 119.2(9) . . ?
O5 C11 O6 133.0(13) . . ?
O5 C11 C12 109.7(11) . . ?
O6 C11 C12 116.7(12) . . ?
C13 C12 N1 109.4(11) . . ?
C13 C12 C11 118.1(10) . . ?
N1 C12 C11 104.9(11) . . ?
C12 C13 C15 103.8(9) . . ?
C12 C13 C14 119.3(10) . . ?
C15 C13 C14 124.9(12) . . ?
O8 C21 O7 124.7(8) . . ?
O8 C21 C22 119.3(9) . . ?
O7 C21 C22 115.9(8) . . ?
N2 C22 C21 112.5(8) . . ?
N2 C22 C23 132.6(14) . . ?
C21 C22 C23 99.9(11) . . ?
C25 C23 C24 102(2) . . ?
C25 C23 C22 99(2) . . ?
C24 C23 C22 86.0(16) . . ?
O9 C31 O10 123.1(9) . . ?
O9 C31 C32 119.0(10) . . ?
O10 C31 C32 117.8(9) . . ?
C31 C32 N3 110.5(9) . . ?
C31 C32 C33 109.5(9) . . ?
N3 C32 C33 115.5(12) . . ?
C34 C33 C35 124.3(10) . . ?
C34 C33 C32 107.8(10) . . ?
C35 C33 C32 111.9(8) . . ?
O12 C41 O11 124.6(10) . . ?
O12 C41 C42 114.1(12) . . ?
O11 C41 C42 121.1(13) . . ?
C41 C42 C43 112.9(9) . . ?
C41 C42 N4 103.2(11) . . ?
C43 C42 N4 104.8(11) . . ?
C41 C42 C45 106.3(11) . . ?
C43 C42 C45 48.5(6) . . ?
N4 C42 C45 146.4(8) . . ?
C45 C43 C44 124.9(11) . . ?
C45 C43 C42 82.5(10) . . ?
C44 C43 C42 144.9(12) . . ?
C43 C45 C42 49.0(6) . . ?
O14 C51 O13 128.9(10) . . ?
O14 C51 C52 117.8(9) . . ?
O13 C51 C52 112.6(10) . . ?
N5 C52 C53 115.3(12) . . ?
N5 C52 C51 110.3(11) . . ?
C53 C52 C51 117.1(12) . . ?
C52 C53 C55 130.7(11) . . ?
C52 C53 C54 109.0(13) . . ?
C55 C53 C54 88.2(13) . . ?
O16 C61 O15 132.4(12) . . ?
O16 C61 C62 115.7(11) . . ?
O15 C61 C62 111.8(11) . . ?
N6 C62 C61 101.8(10) . . ?
N6 C62 C63 107.0(9) . . ?
C61 C62 C63 108.6(7) . . ?
C65 C63 C64 126.9(12) . . ?
C65 C63 C62 92.4(9) . . ?
C64 C63 C62 107.1(7) . . ?

loop_
_geom_bond_atom_site_label_1
_geom_bond_atom_site_label_2
_geom_bond_distance
_geom_bond_site_symmetry_2
_geom_bond_publ_flag
Gd1 O15 2.280(8) . ?
Gd1 O5 2.333(9) . ?
Gd1 O4 2.370(5) . ?
Gd1 O8 2.392(5) . ?
Gd1 O18 2.399(8) . ?
Gd1 O1 2.401(6) . ?
Gd1 O2 2.442(7) . ?
Gd1 O24 2.507(7) . ?
Gd1 Gd2 3.7675(6) . ?
Gd1 Gd4 3.8080(7) . ?
Gd1 Gd3 3.8781(6) . ?
Gd2 O12 2.346(8) . ?
Gd2 O9 2.376(7) . ?
Gd2 O1 2.397(5) . ?
Gd2 O4 2.401(7) . ?
Gd2 O3 2.429(7) . ?
Gd2 O20 2.437(10) . ?
Gd2 O16 2.482(9) . ?
Gd2 O19 2.527(7) . ?
Gd2 Gd4 3.8824(8) . ?
Gd2 Gd3 3.9017(6) . ?
Gd3 O10 2.310(8) . ?
Gd3 O7 2.345(7) . ?
Gd3 O2 2.363(6) . ?
Gd3 O14 2.377(7) . ?
Gd3 O1 2.387(6) . ?
Gd3 O3 2.403(5) . ?
Gd3 O23 2.476(9) . ?
Gd3 O21 2.520(9) . ?
Gd3 Gd4 3.8199(6) . ?
Gd4 O11 2.348(7) . ?
Gd4 O13 2.370(8) . ?
Gd4 O4 2.374(7) . ?
Gd4 O2 2.394(5) . ?
Gd4 O3 2.393(6) . ?
Gd4 O6 2.440(8) . ?
Gd4 O22 2.445(10) . ?
Gd4 O17 2.477(8) . ?
Cl1 O112 1.447(7) . ?
Cl1 O111 1.450(7) . ?
Cl1 O114 1.474(7) . ?
Cl1 O113 1.486(7) . ?
Cl2 O122 1.454(7) . ?
Cl2 O121 1.457(6) . ?
Cl2 O124 1.463(8) . ?
Cl2 O123 1.480(7) . ?
Cl3 O133 1.450(6) . ?
Cl3 O132 1.463(7) . ?
Cl3 O131 1.468(7) . ?
Cl3 O134 1.487(7) . ?
Cl4 O141 1.440(7) . ?
Cl4 O143 1.467(7) . ?
Cl4 O142 1.472(8) . ?
Cl4 O144 1.488(6) . ?
Cl5 O154 1.460(8) . ?
Cl5 O153 1.463(7) . ?
Cl5 O152 1.466(6) . ?
Cl5 O151 1.474(8) . ?
O5 C11 1.223(17) . ?
O6 C11 1.226(15) . ?
O7 C21 1.253(12) . ?
O8 C21 1.240(10) . ?
O9 C31 1.261(11) . ?
O10 C31 1.271(13) . ?
O11 C41 1.260(16) . ?
O12 C41 1.256(17) . ?
O13 C51 1.243(12) . ?
O14 C51 1.219(12) . ?
O15 C61 1.271(15) . ?
O16 C61 1.215(16) . ?
N1 C12 1.54(2) . ?
N2 C22 1.464(19) . ?
N3 C32 1.493(17) . ?
N4 C42 1.65(3) . ?
N5 C52 1.483(18) . ?
N6 C62 1.619(19) . ?
C11 C12 1.65(2) . ?
C12 C13 1.429(15) . ?
C13 C15 1.510(12) . ?
C13 C14 1.527(13) . ?
C21 C22 1.519(12) . ?
C22 C23 1.57(2) . ?
C23 C25 1.56(3) . ?
C23 C24 1.51(4) . ?
C31 C32 1.408(14) . ?
C32 C33 1.667(17) . ?
C33 C34 1.519(8) . ?
C33 C35 1.528(13) . ?
C41 C42 1.525(14) . ?
C42 C43 1.532(11) . ?
C42 C45 2.01(2) . ?
C43 C45 1.521(13) . ?
C43 C44 1.521(11) . ?
C51 C52 1.537(19) . ?
C52 C53 1.51(2) . ?
C53 C55 1.530(14) . ?
C53 C54 1.57(2) . ?
C61 C62 1.621(18) . ?
C62 C63 1.626(13) . ?
C63 C65 1.504(12) . ?
C63 C64 1.518(12) . ?
